data_2017627
loop_
_publ_author_name
'Meyer-Wegner, Frank'
'Lerner, Hans-Wolfram'
'Bolte, Michael'

_publ_section_title
;
 C---H&#x00B7;&#x00B7;&#x00B7;\p interactions in cocrystals of
 bis(trimethylsilyl)acetylene and diphenylacetylene with benzene
;
_journal_coeditor_code SK3366
_journal_issue 4
_journal_name_full 'Acta Crystallographica Section C'
_journal_page_first o182
_journal_page_last o184
_journal_paper_doi 10.1107/S0108270110005846
_journal_volume 66
_journal_year 2010
_chemical_formula_iupac 'C8 H18 Si2, C6 H6'
_chemical_formula_moiety 'C8 H18 Si2, C6 H6'
_chemical_formula_sum 'C14 H24 Si2'
_chemical_formula_weight 248.51
_chemical_name_systematic
;
bis(trimethylsilyl)acetylene benzene solvate
;
_space_group_IT_number 12
_symmetry_cell_setting monoclinic
_symmetry_space_group_name_Hall '-C 2y'
_symmetry_space_group_name_H-M 'C 1 2/m 1'
_atom_sites_solution_hydrogens geom
_atom_sites_solution_primary direct
_atom_sites_solution_secondary difmap
_audit_creation_method SHELXL-97
_cell_angle_alpha 90.00
_cell_angle_beta 106.739(7)
_cell_angle_gamma 90.00
_cell_formula_units_Z 2
_cell_length_a 14.0831(14)
_cell_length_b 10.6487(12)
_cell_length_c 5.7225(6)
_cell_measurement_reflns_used 1358
_cell_measurement_temperature 173(2)
_cell_measurement_theta_max 25.2
_cell_measurement_theta_min 3.9
_cell_volume 821.82(15)
_computing_cell_refinement 'X-AREA (Stoe & Cie, 2001)'
_computing_data_collection 'X-AREA (Stoe & Cie, 2001)'
_computing_data_reduction 'X-AREA (Stoe & Cie, 2001)'
_computing_molecular_graphics 'XP  (Sheldrick, 2008)'
_computing_publication_material 'SHELXL97 (Sheldrick, 2008)'
_computing_structure_refinement 'SHELXL97 (Sheldrick, 2008)'
_computing_structure_solution 'SHELXS97 (Sheldrick, 2008)'
_diffrn_ambient_temperature 173(2)
_diffrn_measured_fraction_theta_full 0.995
_diffrn_measured_fraction_theta_max 0.989
_diffrn_measurement_device_type 'Stoe IPDS II two-circle diffractometer'
_diffrn_measurement_method \w
_diffrn_radiation_monochromator graphite
_diffrn_radiation_source 'fine-focus sealed tube'
_diffrn_radiation_type MoK\a
_diffrn_radiation_wavelength 0.71073
_diffrn_reflns_av_R_equivalents 0.0292
_diffrn_reflns_av_sigmaI/netI 0.0233
_diffrn_reflns_limit_h_max 17
_diffrn_reflns_limit_h_min -17
_diffrn_reflns_limit_k_max 12
_diffrn_reflns_limit_k_min -12
_diffrn_reflns_limit_l_max 6
_diffrn_reflns_limit_l_min -5
_diffrn_reflns_number 2358
_diffrn_reflns_theta_full 25.00
_diffrn_reflns_theta_max 25.57
_diffrn_reflns_theta_min 3.83
_diffrn_standards_number 0
_exptl_absorpt_coefficient_mu 0.194
_exptl_absorpt_correction_T_max 0.9353
_exptl_absorpt_correction_T_min 0.9213
_exptl_absorpt_correction_type multi-scan
_exptl_absorpt_process_details '(MULABS: Spek, 2003; Blessing, 1995)'
_exptl_crystal_colour colourless
_exptl_crystal_density_diffrn 1.004
_exptl_crystal_density_method 'not measured'
_exptl_crystal_description block
_exptl_crystal_F_000 272
_exptl_crystal_size_max 0.43
_exptl_crystal_size_mid 0.38
_exptl_crystal_size_min 0.35
_refine_diff_density_max 0.206
_refine_diff_density_min -0.250
_refine_ls_extinction_expression Fc^*^=kFc[1+0.001xFc^2^\l^3^/sin(2\q)]^-1/4^
_refine_ls_extinction_method none
_refine_ls_goodness_of_fit_ref 1.068
_refine_ls_hydrogen_treatment constr
_refine_ls_matrix_type full
_refine_ls_number_parameters 42
_refine_ls_number_reflns 808
_refine_ls_number_restraints 0
_refine_ls_restrained_S_all 1.068
_refine_ls_R_factor_all 0.0352
_refine_ls_R_factor_gt 0.0327
_refine_ls_shift/su_max 0.000
_refine_ls_shift/su_mean 0.000
_refine_ls_structure_factor_coef Fsqd
_refine_ls_weighting_details 'calc w=1/[\s^2^(Fo^2^)+(0.0500P)^2^+0.4354P] where P=(Fo^2^+2Fc^2^)/3'
_refine_ls_weighting_scheme calc
_refine_ls_wR_factor_gt 0.0887
_refine_ls_wR_factor_ref 0.0902
_reflns_number_gt 754
_reflns_number_total 808
_reflns_threshold_expression I>2\s(I)
_cod_data_source_file sk3366.cif
_cod_data_source_block I
_cod_original_sg_symbol_H-M 'C 2/m'
_cod_database_code 2017627
_cod_database_fobs_code 2017627

loop_
_symmetry_equiv_pos_as_xyz
'x, y, z'
'-x, y, -z'
'x+1/2, y+1/2, z'
'-x+1/2, y+1/2, -z'
'-x, -y, -z'
'x, -y, z'
'-x+1/2, -y+1/2, -z'
'x+1/2, -y+1/2, z'

loop_
_atom_site_type_symbol
_atom_site_label
_atom_site_fract_x
_atom_site_fract_y
_atom_site_fract_z
_atom_site_U_iso_or_equiv
_atom_site_adp_type
_atom_site_calc_flag
_atom_site_refinement_flags
_atom_site_occupancy
_atom_site_disorder_assembly
_atom_site_disorder_group
Si Si1 0.15254(4) 0.0000 0.37340(10) 0.0290(2) Uani d S 1 . .
C C1 0.03694(14) 0.0000 0.4661(4) 0.0313(4) Uani d S 1 . .
C C2 0.15443(13) 0.14371(15) 0.1900(3) 0.0457(4) Uani d . 1 . .
H H2A 0.2153 0.1450 0.1396 0.069 Uiso calc R 1 . .
H H2B 0.1523 0.2183 0.2888 0.069 Uiso calc R 1 . .
H H2C 0.0967 0.1436 0.0451 0.069 Uiso calc R 1 . .
C C3 0.25731(16) 0.0000 0.6575(4) 0.0434(5) Uani d S 1 . .
H H3A 0.3201 0.0000 0.6160 0.065 Uiso d SR 1 . .
H H3C 0.2536 0.0751 0.7533 0.065 Uiso d R 1 . .
C C4 0.0000 0.3721(2) 0.5000 0.0591(8) Uani d S 1 . .
H H4 0.0000 0.2829 0.5000 0.071 Uiso calc SR 1 . .
C C5 0.04258(13) 0.4362(2) 0.7113(3) 0.0570(5) Uani d . 1 . .
H H5 0.0721 0.3916 0.8579 0.068 Uiso calc R 1 . .

loop_
_atom_site_aniso_label
_atom_site_aniso_U_11
_atom_site_aniso_U_22
_atom_site_aniso_U_33
_atom_site_aniso_U_12
_atom_site_aniso_U_13
_atom_site_aniso_U_23
Si1 0.0278(3) 0.0275(3) 0.0347(4) 0.000 0.0140(2) 0.000
C1 0.0306(9) 0.0274(9) 0.0369(11) 0.000 0.0113(8) 0.000
C2 0.0507(9) 0.0385(8) 0.0549(10) 0.0023(7) 0.0263(8) 0.0085(7)
C3 0.0316(11) 0.0567(14) 0.0435(12) 0.000 0.0135(9) 0.000
C4 0.0596(15) 0.0332(11) 0.104(2) 0.000 0.0543(16) 0.000
C5 0.0425(9) 0.0818(13) 0.0514(10) 0.0170(9) 0.0211(8) 0.0264(9)

loop_
_atom_type_symbol
_atom_type_description
_atom_type_scat_dispersion_real
_atom_type_scat_dispersion_imag
_atom_type_scat_source
C C 0.0033 0.0016 'International Tables Vol C Tables 4.2.6.8 and 6.1.1.4'
H H 0.0000 0.0000 'International Tables Vol C Tables 4.2.6.8 and 6.1.1.4'
Si Si 0.0817 0.0704 'International Tables Vol C Tables 4.2.6.8 and 6.1.1.4'

loop_
_geom_angle_atom_site_label_1
_geom_angle_atom_site_label_2
_geom_angle_atom_site_label_3
_geom_angle_site_symmetry_1
_geom_angle_site_symmetry_3
_geom_angle
_geom_angle_publ_flag
C1 Si1 C3 . . 106.98(10) ?
C1 Si1 C2 . . 108.55(6) ?
C3 Si1 C2 . . 110.95(7) ?
C1 Si1 C2 . 6 108.55(6) ?
C3 Si1 C2 . 6 110.95(7) ?
C2 Si1 C2 . 6 110.72(11) ?
C1 C1 Si1 5_556 . 178.1(2) ?
Si1 C2 H2A . . 109.5 ?
Si1 C2 H2B . . 109.5 ?
H2A C2 H2B . . 109.5 ?
Si1 C2 H2C . . 109.5 ?
H2A C2 H2C . . 109.5 ?
H2B C2 H2C . . 109.5 ?
Si1 C3 H3A . . 109.5 ?
Si1 C3 H3C . . 109.5 ?
H3A C3 H3C . . 109.5 ?
C5 C4 C5 2_556 . 120.1(2) ?
C5 C4 H4 2_556 . 120.0 ?
C5 C4 H4 . . 120.0 ?
C5 C5 C4 6_565 . 119.95(12) ?
C5 C5 H5 6_565 . 120.0 ?
C4 C5 H5 . . 120.0 ?

loop_
_geom_bond_atom_site_label_1
_geom_bond_atom_site_label_2
_geom_bond_site_symmetry_2
_geom_bond_distance
_geom_bond_publ_flag
Si1 C1 . 1.852(2) ?
Si1 C3 . 1.854(2) ?
Si1 C2 . 1.8600(16) ?
Si1 C2 6 1.8600(16) ?
C1 C1 5_556 1.211(4) yes
C2 H2A . 0.9800 ?
C2 H2B . 0.9800 ?
C2 H2C . 0.9800 ?
C3 H3A . 0.9800 ?
C3 H3C . 0.9800 ?
C4 C5 2_556 1.367(2) ?
C4 C5 . 1.367(2) ?
C4 H4 . 0.9500 ?
C5 C5 6_565 1.358(4) ?
C5 H5 . 0.9500 ?

loop_
_geom_torsion_atom_site_label_1
_geom_torsion_atom_site_label_2
_geom_torsion_atom_site_label_3
_geom_torsion_atom_site_label_4
_geom_torsion_site_symmetry_1
_geom_torsion_site_symmetry_2
_geom_torsion_site_symmetry_3
_geom_torsion_site_symmetry_4
_geom_torsion
_geom_torsion_publ_flag
C5 C4 C5 C5 2_556 . . 6_565 0.0 ?
